data_2005408
loop_
_publ_author_name
'Boss, C.'
'Keese, R.'
'F\"ortsch, M.'

_publ_section_title
;
 Racemic
 3,6-Dimethyl-3,6-bis(<i>tert</i>-butyldimethylsilyloxy)-1,7-cyclododecadiyne
;
_journal_issue 9
_journal_name_full 'Acta Crystallographica Section C'
_journal_page_first 2370
_journal_page_last 2372
_journal_paper_doi 10.1107/S0108270196004891
_journal_volume 52
_journal_year 1996
_chemical_formula_moiety 'C26 H48 O2 Si2'
_chemical_formula_sum 'C26 H48 O2 Si2'
_chemical_formula_weight 448.82
_chemical_melting_point 353.15
_chemical_name_systematic
;
rac.-1,10-Dimethyl-1,10-bis-(tert.-butyldimethylsilyloxy)-cyclododeca-
2,8-diyne
;
_space_group_IT_number 60
_symmetry_cell_setting orthorhombic
_symmetry_space_group_name_Hall '-P 2n 2ab'
_symmetry_space_group_name_H-M 'P b c n'
_audit_creation_method SHELXL
_cell_angle_alpha 90.00
_cell_angle_beta 90.00
_cell_angle_gamma 90.00
_cell_formula_units_Z 4
_cell_length_a 17.242(4)
_cell_length_b 15.244(3)
_cell_length_c 11.406(5)
_cell_measurement_reflns_used 14
_cell_measurement_temperature 173(2)
_cell_measurement_theta_max 16.3
_cell_measurement_theta_min 10.7
_cell_volume 2997.9(16)
_computing_cell_refinement 'CAD4 Software'
_computing_data_collection 'CAD4 Software (Enraf-Nonius, 1989)'
_computing_data_reduction 'SDP (Enraf-Nonius, 1985)'
_computing_molecular_graphics 'SHELXTL-Plus (Sheldrick 1991)'
_computing_publication_material SHELXL93
_computing_structure_refinement 'SHELXL93 (Sheldrick, 1993)'
_computing_structure_solution 'SHELXS86 (Sheldrick, 1990)'
_diffrn_ambient_temperature 173(2)
_diffrn_measurement_device 'Enraf-Nonius CAD-4'
_diffrn_measurement_method '\w scans'
_diffrn_radiation_monochromator graphite
_diffrn_radiation_source 'fine-focus sealed tube'
_diffrn_radiation_type MoK\a
_diffrn_radiation_wavelength 0.71069
_diffrn_reflns_av_R_equivalents 0.0606
_diffrn_reflns_av_sigmaI/netI 0.0318
_diffrn_reflns_limit_h_max 20
_diffrn_reflns_limit_h_min -1
_diffrn_reflns_limit_k_max 18
_diffrn_reflns_limit_k_min -1
_diffrn_reflns_limit_l_max 13
_diffrn_reflns_limit_l_min -1
_diffrn_reflns_number 3876
_diffrn_reflns_theta_max 24.97
_diffrn_reflns_theta_min 1.78
_diffrn_standards_decay_% 1.4
_diffrn_standards_interval_time 60
_diffrn_standards_number 3
_exptl_absorpt_coefficient_mu 0.135
_exptl_absorpt_correction_type none
_exptl_crystal_colour colourless
_exptl_crystal_density_diffrn 0.994
_exptl_crystal_density_meas 0.95(2)
_exptl_crystal_density_method flotation
_exptl_crystal_description prism
_exptl_crystal_F_000 992
_exptl_crystal_size_max 0.45
_exptl_crystal_size_mid 0.36
_exptl_crystal_size_min 0.36
_refine_diff_density_max 0.286
_refine_diff_density_min -0.142
_refine_ls_extinction_coef 0.0044(7)
_refine_ls_extinction_method 'SHELXL93 (Sheldrick, 1993)'
_refine_ls_goodness_of_fit_all 1.091
_refine_ls_goodness_of_fit_obs 1.206
_refine_ls_hydrogen_treatment
;
 H atoms refined with group U~iso~
;
_refine_ls_matrix_type full
_refine_ls_number_parameters 170
_refine_ls_number_reflns 2418
_refine_ls_number_restraints 23
_refine_ls_restrained_S_all 1.118
_refine_ls_restrained_S_obs 1.218
_refine_ls_R_factor_all 0.1019
_refine_ls_R_factor_obs 0.0435
_refine_ls_shift/esd_max 0.000
_refine_ls_shift/esd_mean 0.000
_refine_ls_structure_factor_coef Fsqd
_refine_ls_weighting_scheme
;calc w = 1/[\s^2^(Fo^2^)+(0.0597P)^2^+0.9495P]
 where P=(Fo^2^+2Fc^2^)/3
;
_refine_ls_wR_factor_all 0.1454
_refine_ls_wR_factor_obs 0.1180
_reflns_number_observed 1721
_reflns_number_total 2956
_reflns_observed_criterion >2sigma(I)
_cod_data_source_file na1231.cif
_cod_data_source_block diin1
_cod_depositor_comments
;
The following automatic conversions were performed:

'_chemical_melting_point' value '80\%C' was changed to '353.15' - it
was converted from degrees Celsius(C) to Kelvins(K).

Automatic conversion script
Id: cif_fix_values 1715 2011-07-08 13:25:40Z adriana 
;
_cod_database_code 2005408

loop_
_symmetry_equiv_pos_as_xyz
'x, y, z'
'-x+1/2, -y+1/2, z+1/2'
'x+1/2, -y+1/2, -z'
'-x, y, -z+1/2'
'-x, -y, -z'
'x-1/2, y-1/2, -z-1/2'
'-x-1/2, y-1/2, z'
'x, -y, z-1/2'

loop_
_atom_site_aniso_label
_atom_site_aniso_U_11
_atom_site_aniso_U_22
_atom_site_aniso_U_33
_atom_site_aniso_U_12
_atom_site_aniso_U_13
_atom_site_aniso_U_23
Si 0.0589(6) 0.0601(6) 0.0742(7) 0.0018(5) -0.0257(5) -0.0016(5)
O 0.0628(11) 0.0643(11) 0.0816(12) -0.0044(9) -0.0186(10) -0.0045(9)
C1 0.054(2) 0.067(2) 0.085(2) 0.0043(12) -0.0141(13) -0.0093(14)
C2 0.0556(15) 0.0634(15) 0.077(2) -0.0043(13) -0.0031(14) -0.0078(14)
C3 0.068(2) 0.066(2) 0.074(2) -0.0055(14) -0.0032(14) 0.0059(15)
C4 0.085(2) 0.070(2) 0.088(2) 0.001(2) -0.004(2) 0.011(2)
C5 0.115(3) 0.068(2) 0.120(3) 0.020(2) 0.007(2) 0.018(2)
C6 0.136(3) 0.063(2) 0.105(2) 0.028(2) 0.022(3) 0.000(2)
C7 0.078(2) 0.106(2) 0.105(2) -0.005(2) 0.015(2) -0.013(2)
C8 0.212(6) 0.123(4) 0.141(5) -0.062(4) -0.102(5) 0.066(4)
C9 0.074(3) 0.269(8) 0.160(5) 0.041(4) -0.010(3) -0.102(5)
C10 0.079(3) 0.078(3) 0.085(4) -0.006(2) -0.027(3) -0.005(2)
C11 0.134(4) 0.176(6) 0.165(5) 0.028(4) -0.030(4) -0.105(5)
C12 0.152(5) 0.103(4) 0.168(5) -0.049(3) -0.073(5) 0.050(4)
C13 0.103(5) 0.135(6) 0.136(7) -0.032(3) -0.056(4) -0.010(3)

loop_
_atom_site_label
_atom_site_occupancy
_atom_site_fract_x
_atom_site_fract_y
_atom_site_fract_z
_atom_site_U_iso_or_equiv
_atom_site_thermal_displace_type
_atom_site_calc_flag
_atom_site_refinement_flags
_atom_site_disorder_group
_atom_site_type_symbol
Si 0.799(4) 0.34929(8) 0.68701(8) -0.00944(14) 0.0644(4) Uani d PD 1 Si
O 1 0.43305(9) 0.67990(10) 0.0564(2) 0.0696(6) Uani d D . O
C1 1 0.52857(13) 0.7174(2) 0.1988(2) 0.0688(8) Uani d . . C
H1A 1 0.55172(13) 0.6582(2) 0.1919(2) 0.101(4) Uiso calc R . H
H1B 1 0.57103(13) 0.7591(2) 0.2165(2) 0.101(4) Uiso calc R . H
C2 1 0.49251(14) 0.7424(2) 0.0807(2) 0.0653(7) Uani d . . C
C3 1 0.46205(15) 0.8331(2) 0.0894(2) 0.0694(8) Uani d . . C
C4 1 0.4429(2) 0.9066(2) 0.1031(3) 0.0810(9) Uani d . . C
C5 1 0.4223(2) 0.9981(2) 0.1312(3) 0.1008(11) Uani d . . C
H5A 1 0.3652(2) 1.0045(2) 0.1329(3) 0.101(4) Uiso calc R . H
H5B 1 0.4430(2) 1.0377(2) 0.0699(3) 0.101(4) Uiso calc R . H
C6 1 0.4558(2) 1.0233(2) 0.2494(3) 0.1015(11) Uani d . . C
H6A 1 0.4368(2) 0.9816(2) 0.3094(3) 0.101(4) Uiso calc R . H
H6B 1 0.4370(2) 1.0825(2) 0.2709(3) 0.101(4) Uiso calc R . H
C7 1 0.5532(2) 0.7376(2) -0.0167(3) 0.0965(10) Uani d . . C
H7A 1 0.5732(2) 0.6776(2) -0.0223(3) 0.107(6) Uiso calc R . H
H7B 1 0.5958(2) 0.7779(2) 0.0011(3) 0.107(6) Uiso calc R . H
H7C 1 0.5293(2) 0.7543(2) -0.0914(3) 0.107(6) Uiso calc R . H
C8 0.799(4) 0.3462(3) 0.7628(3) -0.1313(5) 0.159(3) Uani d PD 1 C
H8A 0.799(4) 0.3590(3) 0.8219(3) -0.1036(5) 0.163(5) Uiso calc PR 1 H
H8B 0.799(4) 0.2941(3) 0.7629(3) -0.1654(5) 0.163(5) Uiso calc PR 1 H
H8C 0.799(4) 0.3839(3) 0.7446(3) -0.1908(5) 0.163(5) Uiso calc PR 1 H
C9 0.799(4) 0.2778(2) 0.7218(4) 0.1056(5) 0.168(3) Uani d PD 1 C
H9A 0.799(4) 0.2797(2) 0.6806(4) 0.1715(5) 0.163(5) Uiso calc PR 1 H
H9B 0.799(4) 0.2255(2) 0.7223(4) 0.0721(5) 0.163(5) Uiso calc PR 1 H
H9C 0.799(4) 0.2910(2) 0.7808(4) 0.1334(5) 0.163(5) Uiso calc PR 1 H
C10 0.799(4) 0.3259(3) 0.5740(3) -0.0538(5) 0.0806(13) Uani d PD 1 C
C11 0.799(4) 0.3889(3) 0.5423(4) -0.1406(5) 0.158(3) Uani d PD 1 C
H11A 0.799(4) 0.3896(3) 0.5808(4) -0.2093(5) 0.163(5) Uiso calc PR 1 H
H11B 0.799(4) 0.3773(3) 0.4821(4) -0.1653(5) 0.163(5) Uiso calc PR 1 H
H11C 0.799(4) 0.4397(3) 0.5438(4) -0.1021(5) 0.163(5) Uiso calc PR 1 H
C12 0.799(4) 0.3268(3) 0.5119(3) 0.0522(5) 0.141(3) Uani d PD 1 C
H12A 0.799(4) 0.3778(3) 0.5143(3) 0.0901(5) 0.163(5) Uiso calc PR 1 H
H12B 0.799(4) 0.3165(3) 0.4518(3) 0.0260(5) 0.163(5) Uiso calc PR 1 H
H12C 0.799(4) 0.2868(3) 0.5300(3) 0.1083(5) 0.163(5) Uiso calc PR 1 H
C13 0.799(4) 0.2454(5) 0.5700(8) -0.1133(10) 0.124(5) Uani d PD 1 C
H13A 0.799(4) 0.2446(5) 0.6096(8) -0.1810(10) 0.163(5) Uiso calc PR 1 H
H13B 0.799(4) 0.2054(5) 0.5880(8) -0.0572(10) 0.163(5) Uiso calc PR 1 H
H13C 0.799(4) 0.2351(5) 0.5099(8) -0.1395(10) 0.163(5) Uiso calc PR 1 H
SiA 0.201(4) 0.3613(7) 0.6785(9) -0.0333(12) 0.219(8) Uiso d PD 2 Si
C8A 0.201(4) 0.3973(10) 0.6877(13) -0.1885(13) 0.116(7) Uiso d PD 2 C
H8A1 0.201(4) 0.4267(10) 0.7424(13) -0.1976(13) 0.163(5) Uiso calc PR 2 H
H8A2 0.201(4) 0.3531(10) 0.6879(13) -0.2424(13) 0.163(5) Uiso calc PR 2 H
H8A3 0.201(4) 0.4311(10) 0.6377(13) -0.2063(13) 0.163(5) Uiso calc PR 2 H
C9A 0.201(4) 0.2881(9) 0.7718(9) -0.0100(16) 0.097(5) Uiso d PD 2 C
H9A1 0.201(4) 0.3143(9) 0.8284(9) -0.0202(16) 0.163(5) Uiso calc PR 2 H
H9A2 0.201(4) 0.2667(9) 0.7681(9) 0.0695(16) 0.163(5) Uiso calc PR 2 H
H9A3 0.201(4) 0.2461(9) 0.7665(9) -0.0673(16) 0.163(5) Uiso calc PR 2 H
C10A 0.201(4) 0.3074(11) 0.5795(12) -0.0126(18) 0.087(9) Uiso d PD 2 C
C12A 0.201(4) 0.2763(11) 0.5797(14) 0.1122(15) 0.130(7) Uiso d PD 2 C
H12D 0.201(4) 0.2395(11) 0.6282(14) 0.1217(15) 0.163(5) Uiso calc PR 2 H
H12E 0.201(4) 0.3194(11) 0.5871(14) 0.1673(15) 0.163(5) Uiso calc PR 2 H
H12F 0.201(4) 0.2500(11) 0.5240(14) 0.1279(15) 0.163(5) Uiso calc PR 2 H
C11A 0.201(4) 0.3659(11) 0.5067(14) -0.0398(21) 0.113(7) Uiso d PD 2 C
H11D 0.201(4) 0.3827(11) 0.5116(14) -0.1216(21) 0.163(5) Uiso calc PR 2 H
H11E 0.201(4) 0.3415(11) 0.4494(14) -0.0273(21) 0.163(5) Uiso calc PR 2 H
H11F 0.201(4) 0.4109(11) 0.5126(14) 0.0121(21) 0.163(5) Uiso calc PR 2 H
C13A 0.201(4) 0.2437(17) 0.5671(24) -0.1052(28) 0.071(10) Uiso d PD 2 C
H13D 0.201(4) 0.2670(17) 0.5675(24) -0.1836(28) 0.163(5) Uiso calc PR 2 H
H13E 0.201(4) 0.2059(17) 0.6149(24) -0.0990(28) 0.163(5) Uiso calc PR 2 H
H13F 0.201(4) 0.2175(17) 0.5108(24) -0.0922(28) 0.163(5) Uiso calc PR 2 H

loop_
_atom_type_symbol
_atom_type_description
_atom_type_scat_dispersion_real
_atom_type_scat_dispersion_imag
_atom_type_scat_source
Si Si 0.0817 0.0704 'International Tables Vol C Tables 4.2.6.8 and 6.1.1.4'
O O 0.0106 0.0060 'International Tables Vol C Tables 4.2.6.8 and 6.1.1.4'
C C 0.0033 0.0016 'International Tables Vol C Tables 4.2.6.8 and 6.1.1.4'
H H 0.0000 0.0000 'International Tables Vol C Tables 4.2.6.8 and 6.1.1.4'

loop_
_geom_angle_atom_site_label_1
_geom_angle_atom_site_label_2
_geom_angle_atom_site_label_3
_geom_angle_site_symmetry_1
_geom_angle
_geom_angle_publ_flag
O Si C8 . 115.0(2) yes
O Si C10 . 105.0(2) yes
C8 Si C10 . 112.4(2) yes
O Si C9 . 106.1(2) yes
C8 Si C9 . 109.7(3) yes
C10 Si C9 . 108.2(3) yes
C2 O SiA . 133.4(5) no
C2 O Si . 133.0(2) yes
C1 C1 C2 4_655 114.2(2) no
O C2 C3 . 112.4(2) no
O C2 C7 . 108.6(2) no
C3 C2 C7 . 109.6(2) no
O C2 C1 . 107.3(2) no
C3 C2 C1 . 108.5(2) no
C7 C2 C1 . 110.5(2) no
C4 C3 C2 . 174.2(3) yes
C3 C4 C5 . 174.7(3) yes
C4 C5 C6 . 109.9(2) no
C5 C6 C6 4_655 112.9(3) no
C12 C10 C13 . 109.3(6) no
C12 C10 C11 . 107.7(4) no
C13 C10 C11 . 109.7(6) no
C12 C10 Si . 111.0(4) no
C13 C10 Si . 110.8(5) no
C11 C10 Si . 108.3(4) no
O SiA C10A . 109.1(11) no
O SiA C8A . 110.1(9) no
C10A SiA C8A . 111.0(11) no
O SiA C9A . 114.1(9) no
C10A SiA C9A . 105.4(10) no
C8A SiA C9A . 107.0(10) no
C12A C10A C11A . 115.0(18) no
C12A C10A C13A . 113.1(19) no
C11A C10A C13A . 104.0(19) no
C12A C10A SiA . 107.8(15) no
C11A C10A SiA . 104.0(14) no
C13A C10A SiA . 113.(2) no

loop_
_geom_bond_atom_site_label_1
_geom_bond_atom_site_label_2
_geom_bond_site_symmetry_2
_geom_bond_distance
_geom_bond_publ_flag
Si O . 1.631(2) yes
Si C8 . 1.808(4) yes
Si C10 . 1.840(4) yes
Si C9 . 1.877(4) yes
O C2 . 1.427(3) yes
O SiA . 1.605(12) no
C1 C1 4_655 1.528(5) yes
C1 C2 . 1.531(3) yes
C2 C3 . 1.482(3) yes
C2 C7 . 1.528(4) yes
C3 C4 . 1.179(3) yes
C4 C5 . 1.475(4) yes
C5 C6 . 1.517(4) yes
C6 C6 4_655 1.523(5) yes
C10 C12 . 1.535(6) no
C10 C13 . 1.546(6) no
C10 C11 . 1.548(7) no
SiA C10A . 1.79(2) no
SiA C8A . 1.881(13) no
SiA C9A . 1.919(13) no
C10A C12A . 1.521(14) no
C10A C11A . 1.532(14) no
C10A C13A . 1.536(15) no

loop_
_geom_torsion_atom_site_label_1
_geom_torsion_atom_site_label_2
_geom_torsion_atom_site_label_3
_geom_torsion_atom_site_label_4
_geom_torsion_site_symmetry_1
_geom_torsion_site_symmetry_2
_geom_torsion
_geom_torsion_publ_flag
C8 Si O C2 . . 35.0(3) no
C10 Si O C2 . . 159.0(3) no
C9 Si O C2 . . -86.5(3) no
C8 Si O SiA . . -63.(3) no
C10 Si O SiA . . 61.(3) no
C9 Si O SiA . . 176.(3) no
SiA O C2 C3 . . 44.4(8) no
Si O C2 C3 . . 26.7(3) no
SiA O C2 C7 . . -77.0(7) no
Si O C2 C7 . . -94.8(3) no
SiA O C2 C1 . . 163.6(7) no
Si O C2 C1 . . 145.8(2) no
C1 C1 C2 O 4_655 . -59.9(2) no
C1 C1 C2 C3 4_655 . 61.7(2) no
C1 C1 C2 C7 4_655 . -178.1(2) no
O C2 C3 C4 . . 150.(3) no
C7 C2 C3 C4 . . -90.(3) no
C1 C2 C3 C4 . . 31.(3) no
C2 C3 C4 C5 . . -27(6) yes
C3 C4 C5 C6 . . 4.(4) no
C4 C5 C6 C6 4_655 . 64.6(3) no
O Si C10 C12 . . 55.9(5) no
C8 Si C10 C12 . . -178.4(4) no
C9 Si C10 C12 . . -57.1(5) no
O Si C10 C13 . . 177.6(6) no
C8 Si C10 C13 . . -56.8(7) no
C9 Si C10 C13 . . 64.5(6) no
O Si C10 C11 . . -62.1(3) no
C8 Si C10 C11 . . 63.5(4) no
C9 Si C10 C11 . . -175.1(3) no
C2 O SiA C10A . . -177.8(7) no
Si O SiA C10A . . -83.(3) no
C2 O SiA C8A . . 60.1(12) no
Si O SiA C8A . . 154.(3) no
C2 O SiA C9A . . -60.2(12) no
Si O SiA C9A . . 34.1(19) no
O SiA C10A C12A . . 61.8(16) no
C8A SiA C10A C12A . . -176.6(14) no
C9A SiA C10A C12A . . -61.1(17) no
O SiA C10A C11A . . -60.7(17) no
C8A SiA C10A C11A . . 60.9(18) no
C9A SiA C10A C11A . . 176.4(14) no
O SiA C10A C13A . . -172.7(15) no
C8A SiA C10A C13A . . -51.(2) no
C9A SiA C10A C13A . . 64.4(19) no
C2 C1 C1 C2 4_655 4_655 -148.4(3) yes
C5 C6 C6 C5 4_655 4_655 -148.1(4) yes
